data_4111256
loop_
_publ_author_name
'Mircea Dinc\<a'
'Anne Dailly'
'Yun Liu'
'Craig M. Brown'
'Dan A. Neumann'
'Jeffrey R. Long'

_publ_contact_author
;
        Jeffrey R. Long
        Department of Chemistry
        University of California, Berkeley
        United States of America
;
_publ_contact_author_email jrlong@berkeley.edu
_publ_contact_author_fax '510 642-8369'
_publ_contact_author_phone '510 642-0860'
_publ_section_title
;
 Hydrogen Storage in a Microporous Metal-Organic Framework with Exposed
 Mn2+ Coordination Sites
;
_journal_name_full 'Journal of the American Chemical Society'
_journal_page_first 16876
_journal_page_last 16883
_journal_paper_doi 10.1021/ja0656853
_journal_volume 128
_journal_year 2006
_chemical_formula_moiety 'C45 H12 Cl1.50 Mn6.75 N51 O20.09'
_chemical_formula_sum 'C45 H12 Cl1.5 Mn6.75 N51 O20.09'
_chemical_formula_weight 2012.60
_chemical_name_systematic
; 
 ? 
;
_space_group_IT_number 221
_symmetry_cell_setting cubic
_symmetry_space_group_name_Hall '-P 4 2 3'
_symmetry_space_group_name_H-M 'P m -3 m'
_atom_sites_solution_hydrogens geom
_atom_sites_solution_primary direct
_atom_sites_solution_secondary difmap
_audit_creation_method SHELXL-97
_cell_angle_alpha 90.00
_cell_angle_beta 90.00
_cell_angle_gamma 90.00
_cell_formula_units_Z 2
_cell_length_a 19.1158(11)
_cell_length_b 19.1158(11)
_cell_length_c 19.1158(11)
_cell_measurement_reflns_used 7548
_cell_measurement_temperature 161(2)
_cell_measurement_theta_max 51.128
_cell_measurement_theta_min 4.764
_cell_volume 6985.2(7)
_computing_cell_refinement 'Bruker SAINT v7.07b'
_computing_data_collection 'Bruker SMART v5.054d'
_computing_data_reduction 'Bruker SAINT v7.07b'
_computing_structure_refinement 'SHELXL-97 (Sheldrick, 1997)'
_computing_structure_solution 'SHELXS-97 (Sheldrick, 1990)'
_diffrn_ambient_temperature 166(2)
_diffrn_measured_fraction_theta_full 1.000
_diffrn_measured_fraction_theta_max 1.000
_diffrn_measurement_device_type 'Bruker SMART CCD'
_diffrn_measurement_method \w/2\q-scans
_diffrn_radiation_monochromator graphite
_diffrn_radiation_source 'fine-focus sealed tube'
_diffrn_radiation_type MoK\a
_diffrn_radiation_wavelength 0.71073
_diffrn_reflns_av_R_equivalents 0.0445
_diffrn_reflns_av_sigmaI/netI 0.0174
_diffrn_reflns_limit_h_max 20
_diffrn_reflns_limit_h_min -23
_diffrn_reflns_limit_k_max 21
_diffrn_reflns_limit_k_min -23
_diffrn_reflns_limit_l_max 23
_diffrn_reflns_limit_l_min -23
_diffrn_reflns_number 40105
_diffrn_reflns_theta_full 26.37
_diffrn_reflns_theta_max 26.37
_diffrn_reflns_theta_min 1.07
_exptl_absorpt_coefficient_mu 0.675
_exptl_absorpt_correction_T_max 1.0
_exptl_absorpt_correction_T_min 0.858588
_exptl_absorpt_correction_type empirical
_exptl_absorpt_process_details 'Blessing, 1995'
_exptl_crystal_colour colorless
_exptl_crystal_density_diffrn 0.957
_exptl_crystal_description cube
_exptl_crystal_F_000 1988
_exptl_crystal_size_max 0.20
_exptl_crystal_size_mid 0.20
_exptl_crystal_size_min 0.20
_refine_diff_density_max 1.080
_refine_diff_density_min -1.429
_refine_diff_density_rms 0.222
_refine_ls_extinction_method none
_refine_ls_goodness_of_fit_ref 1.551
_refine_ls_hydrogen_treatment constr
_refine_ls_matrix_type full
_refine_ls_number_parameters 82
_refine_ls_number_reflns 1482
_refine_ls_number_restraints 9
_refine_ls_restrained_S_all 1.567
_refine_ls_R_factor_all 0.0846
_refine_ls_R_factor_gt 0.0771
_refine_ls_shift/su_max 0.000
_refine_ls_shift/su_mean 0.000
_refine_ls_structure_factor_coef Fsqd
_refine_ls_weighting_details 'calc w=1/[\s^2^(Fo^2^)+(0.1586P)^2^+0.0000P] where P=(Fo^2^+2Fc^2^)/3'
_refine_ls_weighting_scheme calc
_refine_ls_wR_factor_gt 0.2508
_refine_ls_wR_factor_ref 0.2654
_reflns_number_gt 1292
_reflns_number_total 1482
_reflns_threshold_expression >2sigma(I)
_cod_data_source_file ja0656853si20060805_094525.cif
_cod_data_source_block md8a
_cod_original_formula_sum 'C45 H12 Cl1.50 Mn6.75 N51 O20.09'
_cod_database_code 4111256

loop_
_symmetry_equiv_pos_as_xyz
'x, y, z'
'-x, -y, z'
'-x, y, -z'
'x, -y, -z'
'z, x, y'
'z, -x, -y'
'-z, -x, y'
'-z, x, -y'
'y, z, x'
'-y, z, -x'
'y, -z, -x'
'-y, -z, x'
'y, x, -z'
'-y, -x, -z'
'y, -x, z'
'-y, x, z'
'x, z, -y'
'-x, z, y'
'-x, -z, -y'
'x, -z, y'
'z, y, -x'
'z, -y, x'
'-z, y, x'
'-z, -y, -x'
'-x, -y, -z'
'x, y, -z'
'x, -y, z'
'-x, y, z'
'-z, -x, -y'
'-z, x, y'
'z, x, -y'
'z, -x, y'
'-y, -z, -x'
'y, -z, x'
'-y, z, x'
'y, z, -x'
'-y, -x, z'
'y, x, z'
'-y, x, -z'
'y, -x, -z'
'-x, -z, y'
'x, -z, -y'
'x, z, y'
'-x, z, -y'
'-z, -y, x'
'-z, y, -x'
'z, -y, -x'
'z, y, x'

loop_
_atom_site_label
_atom_site_type_symbol
_atom_site_fract_x
_atom_site_fract_y
_atom_site_fract_z
_atom_site_U_iso_or_equiv
_atom_site_adp_type
_atom_site_occupancy
_atom_site_symmetry_multiplicity
_atom_site_calc_flag
_atom_site_refinement_flags
Mn1 Mn 0.14310(4) 0.5000 0.0000 0.0141(5) Uani 1 4 d S
Mn2 Mn 0.0000 0.0000 0.0000 0.086(2) Uiso 1 48 d S
Mn3 Mn 0.5000 0.5000 -0.5000 0.212(17) Uiso 0.50 48 d SP
Cl1 Cl 0.0000 0.5000 0.0000 0.0154(7) Uiso 1 16 d S
O1 O 0.2540(3) 0.5000 0.0000 0.0449(14) Uani 1 4 d S
O2 O 0.0000 0.1023(12) 0.0000 0.216(11) Uani 1 8 d SD
O3 O 0.3144(6) 0.3876(7) -0.0469(6) 0.050(3) Uiso 0.25 1 d P
O4A O 0.5000 0.5000 -0.409(5) 0.19(3) Uiso 0.33 8 d SP
O4B O 0.538(2) 0.538(2) -0.462(2) 0.21(4) Uiso 0.33 6 d SP
O5 O 0.227(3) 0.5000 -0.227(3) 0.08(2) Uiso 0.13 4 d SP
O5A O 0.280(5) 0.5000 -0.157(4) 0.07(2) Uiso 0.06 2 d SP
O6 O 0.5000 0.5000 -0.269(11) 0.25(8) Uiso 0.17 8 d SP
O7 O 0.201(3) 0.520(3) -0.250(3) 0.015(13) Uiso 0.03 1 d P
N1 N 0.13224(13) 0.41933(13) -0.08336(13) 0.0195(7) Uani 1 1 d .
N2 N 0.17516(14) 0.36509(14) -0.09274(14) 0.0269(8) Uani 1 1 d .
N3 N 0.0000 0.2233(9) 0.0000 0.122(7) Uani 1 8 d SD
C1 C 0.1498(2) 0.3329(3) -0.1498(2) 0.0282(12) Uani 1 2 d S
C2 C 0.18073(19) 0.2697(3) -0.18073(19) 0.0317(12) Uani 1 2 d S
C3 C 0.2399(2) 0.2399(2) -0.1505(3) 0.0342(13) Uani 1 2 d S
H3 H 0.2593 0.2593 -0.1103 0.041 Uiso 1 2 calc SR
C4 C -0.0222(13) 0.1619(10) 0.0000 0.066(9) Uiso 0.25 2 d SPD
C5 C -0.0286(17) 0.2930(12) 0.0000 0.107(16) Uiso 0.25 2 d SPD
C6 C 0.0789(10) 0.232(3) 0.0000 0.18(3) Uiso 0.25 2 d SPD

loop_
_atom_site_aniso_label
_atom_site_aniso_U_11
_atom_site_aniso_U_22
_atom_site_aniso_U_33
_atom_site_aniso_U_23
_atom_site_aniso_U_13
_atom_site_aniso_U_12
Mn1 0.0195(6) 0.0113(6) 0.0116(6) 0.000 0.000 0.000
O1 0.028(3) 0.049(3) 0.057(4) 0.000 0.000 0.000
O2 0.258(19) 0.131(19) 0.258(19) 0.000 0.000 0.000
N1 0.0231(14) 0.0172(13) 0.0182(13) -0.0057(10) -0.0036(9) 0.0057(9)
N2 0.0274(14) 0.0259(15) 0.0274(15) -0.0138(11) -0.0103(12) 0.0135(11)
N3 0.147(11) 0.072(11) 0.147(11) 0.000 0.000 0.000
C1 0.0288(16) 0.027(2) 0.0288(16) -0.0145(15) -0.0153(19) 0.0145(15)
C2 0.0322(16) 0.031(2) 0.0322(16) -0.0186(15) -0.016(2) 0.0186(15)
C3 0.0329(17) 0.0329(17) 0.037(3) -0.0200(17) -0.0200(17) 0.016(2)

loop_
_atom_type_symbol
_atom_type_description
_atom_type_scat_dispersion_real
_atom_type_scat_dispersion_imag
_atom_type_scat_source
C C 0.0033 0.0016 'International Tables Vol C Tables 4.2.6.8 and 6.1.1.4'
H H 0.0000 0.0000 'International Tables Vol C Tables 4.2.6.8 and 6.1.1.4'
N N 0.0061 0.0033 'International Tables Vol C Tables 4.2.6.8 and 6.1.1.4'
O O 0.0106 0.0060 'International Tables Vol C Tables 4.2.6.8 and 6.1.1.4'
Cl Cl 0.1484 0.1585 'International Tables Vol C Tables 4.2.6.8 and 6.1.1.4'
Mn Mn 0.3368 0.7283 'International Tables Vol C Tables 4.2.6.8 and 6.1.1.4'

loop_
_geom_angle_atom_site_label_1
_geom_angle_atom_site_label_2
_geom_angle_atom_site_label_3
_geom_angle
_geom_angle_site_symmetry_1
_geom_angle_site_symmetry_3
O1 Mn1 N1 95.35(7) . .
O1 Mn1 N1 95.35(7) . 26
N1 Mn1 N1 91.37(12) . 26
O1 Mn1 N1 95.35(7) . 4_565
N1 Mn1 N1 169.30(14) . 4_565
N1 Mn1 N1 87.64(12) 26 4_565
O1 Mn1 N1 95.35(7) . 27_565
N1 Mn1 N1 87.64(12) . 27_565
N1 Mn1 N1 169.30(14) 26 27_565
N1 Mn1 N1 91.37(12) 4_565 27_565
O1 Mn1 Cl1 180.0 . .
N1 Mn1 Cl1 84.65(7) . .
N1 Mn1 Cl1 84.65(7) 26 .
N1 Mn1 Cl1 84.65(7) 4_565 .
N1 Mn1 Cl1 84.65(7) 27_565 .
O2 Mn2 O2 90.0 9 29
O2 Mn2 O2 90.0 9 25
O2 Mn2 O2 90.0 29 25
O2 Mn2 O2 90.0 9 5
O2 Mn2 O2 180.0 29 5
O2 Mn2 O2 90.0 25 5
O2 Mn2 O2 90.0 9 .
O2 Mn2 O2 90.0 29 .
O2 Mn2 O2 180.0 25 .
O2 Mn2 O2 90.0 5 .
O2 Mn2 O2 180.0 9 33
O2 Mn2 O2 90.0 29 33
O2 Mn2 O2 90.0 25 33
O2 Mn2 O2 90.0 5 33
O2 Mn2 O2 90.0 . 33
O4B Mn3 O4B 70.529(3) 26_554 4_564
O4B Mn3 O4B 109.471(6) 26_554 27_565
O4B Mn3 O4B 70.529(8) 4_564 27_565
O4B Mn3 O4B 70.529(16) 26_554 .
O4B Mn3 O4B 109.471(3) 4_564 .
O4B Mn3 O4B 70.529(11) 27_565 .
O4B Mn3 O4B 109.471(6) 26_554 28_655
O4B Mn3 O4B 180(3) 4_564 28_655
O4B Mn3 O4B 109.471(3) 27_565 28_655
O4B Mn3 O4B 70.529(17) . 28_655
O4B Mn3 O4B 70.529(15) 26_554 3_654
O4B Mn3 O4B 109.471(2) 4_564 3_654
O4B Mn3 O4B 180(3) 27_565 3_654
O4B Mn3 O4B 109.471(7) . 3_654
O4B Mn3 O4B 70.529(15) 28_655 3_654
O4B Mn3 O4B 109.471(8) 26_554 25_664
O4B Mn3 O4B 70.529(8) 4_564 25_664
O4B Mn3 O4B 109.47(2) 27_565 25_664
O4B Mn3 O4B 180(6) . 25_664
O4B Mn3 O4B 109.471(6) 28_655 25_664
O4B Mn3 O4B 70.529(4) 3_654 25_664
O4B Mn3 O4B 180(6) 26_554 2_665
O4B Mn3 O4B 109.47(2) 4_564 2_665
O4B Mn3 O4B 70.529(9) 27_565 2_665
O4B Mn3 O4B 109.471(6) . 2_665
O4B Mn3 O4B 70.529(3) 28_655 2_665
O4B Mn3 O4B 109.471(6) 3_654 2_665
O4B Mn3 O4B 70.529(9) 25_664 2_665
O4B Mn3 O4A 54.736(2) 26_554 5_654
O4B Mn3 O4A 54.736(3) 4_564 5_654
O4B Mn3 O4A 54.736(3) 27_565 5_654
O4B Mn3 O4A 54.736(2) . 5_654
O4B Mn3 O4A 125.264(9) 28_655 5_654
O4B Mn3 O4A 125.265(8) 3_654 5_654
O4B Mn3 O4A 125.264(9) 25_664 5_654
O4B Mn3 O4A 125.264(9) 2_665 5_654
O4B Mn3 O4A 125.264(6) 26_554 33_655
O4B Mn3 O4A 54.735(6) 4_564 33_655
O4B Mn3 O4A 54.736(7) 27_565 33_655
O4B Mn3 O4A 125.264(6) . 33_655
O4B Mn3 O4A 125.264(6) 28_655 33_655
O4B Mn3 O4A 125.264(6) 3_654 33_655
O4B Mn3 O4A 54.736(6) 25_664 33_655
O4B Mn3 O4A 54.736(11) 2_665 33_655
O4A Mn3 O4A 90.000(1) 5_654 33_655
O4B Mn3 O4A 54.736(3) 26_554 25_664
O4B Mn3 O4A 54.736(4) 4_564 25_664
O4B Mn3 O4A 125.264(6) 27_565 25_664
O4B Mn3 O4A 125.264(7) . 25_664
O4B Mn3 O4A 125.264(7) 28_655 25_664
O4B Mn3 O4A 54.736(2) 3_654 25_664
O4B Mn3 O4A 54.736(3) 25_664 25_664
O4B Mn3 O4A 125.264(6) 2_665 25_664
O4A Mn3 O4A 90.000(1) 5_654 25_664
O4A Mn3 O4A 90.000(5) 33_655 25_664
O4B Mn3 O4A 54.736(6) 26_554 9_564
O4B Mn3 O4A 125.265(11) 4_564 9_564
O4B Mn3 O4A 125.264(12) 27_565 9_564
O4B Mn3 O4A 54.736(7) . 9_564
O4B Mn3 O4A 54.736(7) 28_655 9_564
O4B Mn3 O4A 54.736(7) 3_654 9_564
O4B Mn3 O4A 125.264(10) 25_664 9_564
O4B Mn3 O4A 125.264(11) 2_665 9_564
O4A Mn3 O4A 90.000(12) 5_654 9_564
O4A Mn3 O4A 180.000(1) 33_655 9_564
O4A Mn3 O4A 90.0 25_664 9_564
Mn1 Cl1 Mn1 90.0 . 45_565
Mn1 Cl1 Mn1 180.0 . 25_565
Mn1 Cl1 Mn1 90.0 45_565 25_565
Mn1 Cl1 Mn1 90.0 . 21
Mn1 Cl1 Mn1 180.0 45_565 21
Mn1 Cl1 Mn1 90.0 25_565 21
C4 O2 C4 41(2) 3 .
C4 O2 C4 28.5(17) 3 21
C4 O2 C4 28.5(17) . 21
C4 O2 C4 28.5(17) 3 23
C4 O2 C4 28.5(17) . 23
C4 O2 C4 41(2) 21 23
C4 O2 Mn2 159.6(12) 3 .
C4 O2 Mn2 159.6(12) . .
C4 O2 Mn2 159.6(12) 21 .
C4 O2 Mn2 159.6(12) 23 .
O4B O4A O4B 60(5) 27_565 .
O4B O4A O4B 90(9) 27_565 28_655
O4B O4A O4B 60(5) . 28_655
O4B O4A O4B 60(5) 27_565 2_665
O4B O4A O4B 90(9) . 2_665
O4B O4A O4B 60(5) 28_655 2_665
O4B O4A Mn3 45(5) 27_565 .
O4B O4A Mn3 45(5) . .
O4B O4A Mn3 45(5) 28_655 .
O4B O4A Mn3 45(5) 2_665 .
Mn3 O4B O4A 80(5) . 9_564
Mn3 O4B O4A 80(5) . 5_654
O4A O4B O4A 117(3) 9_564 5_654
Mn3 O4B O4A 80(5) . .
O4A O4B O4A 117(3) 9_564 .
O4A O4B O4A 117(3) 5_654 .
Mn3 O4B O4B 54.735(8) . 26_554
O4A O4B O4B 60(3) 9_564 26_554
O4A O4B O4B 60(3) 5_654 26_554
O4A O4B O4B 135(5) . 26_554
Mn3 O4B O4B 54.735(4) . 27_565
O4A O4B O4B 135(5) 9_564 27_565
O4A O4B O4B 60(3) 5_654 27_565
O4A O4B O4B 60(3) . 27_565
O4B O4B O4B 90.0 26_554 27_565
Mn3 O4B O4B 54.735(8) . 28_655
O4A O4B O4B 60(3) 9_564 28_655
O4A O4B O4B 135(5) 5_654 28_655
O4A O4B O4B 60(3) . 28_655
O4B O4B O4B 90.000(4) 26_554 28_655
O4B O4B O4B 90.000(3) 27_565 28_655
O7 O5 O7 58(8) 46 24_565
O7 O5 O7 175(10) 46 27_565
O7 O5 O7 122(8) 24_565 27_565
O7 O5 O7 122(8) 46 .
O7 O5 O7 175(10) 24_565 .
O7 O5 O7 58(8) 27_565 .
O7 O5 O5A 29(4) 46 .
O7 O5 O5A 29(4) 24_565 .
O7 O5 O5A 149(5) 27_565 .
O7 O5 O5A 149(5) . .
O7 O5 O5A 149(5) 46 46
O7 O5 O5A 149(5) 24_565 46
O7 O5 O5A 29(4) 27_565 46
O7 O5 O5A 29(4) . 46
O5A O5 O5A 164(8) . 46
O7 O5A O7 40(6) 24_565 46
O7 O5A O5 20(3) 24_565 .
O7 O5A O5 20(3) 46 .
O7 O7 O5 61(4) 27_565 .
O7 O7 O5A 70(3) 27_565 46
O5 O7 O5A 130(7) . 46
O7 O7 O7 90.000(15) 27_565 46
O5 O7 O7 29(4) . 46
O5A O7 O7 157(4) 46 46
O7 O7 O7 61(4) 27_565 24_565
O5 O7 O7 3(8) . 24_565
O5A O7 O7 130(6) 46 24_565
O7 O7 O7 29(4) 46 24_565
N1 N1 N2 109.86(16) 46 .
N1 N1 Mn1 124.88(6) 46 .
N2 N1 Mn1 125.24(19) . .
N1 N2 C1 104.1(3) . .
C4 N3 C4 40(2) 3 .
C4 N3 C4 27.8(16) 3 23
C4 N3 C4 27.8(16) . 23
C4 N3 C4 27.8(16) 3 21
C4 N3 C4 27.8(16) . 21
C4 N3 C4 40(2) 23 21
C4 N3 C5 137.8(16) 3 3
C4 N3 C5 177.6(19) . 3
C4 N3 C5 150.5(11) 23 3
C4 N3 C5 150.5(11) 21 3
C4 N3 C5 150.5(11) 3 21
C4 N3 C5 150.5(11) . 21
C4 N3 C5 177.6(19) 23 21
C4 N3 C5 137.8(16) 21 21
C5 N3 C5 31.1(18) 3 21
C4 N3 C5 177.6(19) 3 .
C4 N3 C5 137.8(16) . .
C4 N3 C5 150.5(11) 23 .
C4 N3 C5 150.5(11) 21 .
C5 N3 C5 45(3) 3 .
C5 N3 C5 31.1(18) 21 .
C4 N3 C5 150.5(11) 3 23
C4 N3 C5 150.5(11) . 23
C4 N3 C5 137.8(16) 23 23
C4 N3 C5 177.6(19) 21 23
C5 N3 C5 31.1(18) 3 23
C5 N3 C5 45(3) 21 23
C5 N3 C5 31.1(18) . 23
C4 N3 C6 95.8(17) 3 23
C4 N3 C6 95.8(17) . 23
C4 N3 C6 116.0(19) 23 23
C4 N3 C6 76(2) 21 23
C5 N3 C6 84.3(16) 3 23
C5 N3 C6 62(2) 21 23
C5 N3 C6 84.3(16) . 23
C5 N3 C6 106.2(19) 23 23
C4 N3 C6 95.8(17) 3 21
C4 N3 C6 95.8(17) . 21
C4 N3 C6 76(2) 23 21
C4 N3 C6 116.0(19) 21 21
C5 N3 C6 84.3(16) 3 21
C5 N3 C6 106.2(19) 21 21
C5 N3 C6 84.3(16) . 21
C5 N3 C6 62(2) 23 21
C6 N3 C6 168(4) 23 21
C4 N3 C6 76(2) 3 .
C4 N3 C6 116.0(19) . .
C4 N3 C6 95.8(17) 23 .
C4 N3 C6 95.8(17) 21 .
C5 N3 C6 62(2) 3 .
C5 N3 C6 84.3(16) 21 .
C5 N3 C6 106.2(19) . .
C5 N3 C6 84.3(16) 23 .
C6 N3 C6 89.3(4) 23 .
C6 N3 C6 89.3(4) 21 .
C4 N3 C6 116.0(19) 3 3
C4 N3 C6 76(2) . 3
C4 N3 C6 95.8(17) 23 3
C4 N3 C6 95.8(17) 21 3
C5 N3 C6 106.2(19) 3 3
C5 N3 C6 84.3(16) 21 3
C5 N3 C6 62(2) . 3
C5 N3 C6 84.3(16) 23 3
C6 N3 C6 89.3(4) 23 3
C6 N3 C6 89.3(4) 21 3
C6 N3 C6 168(4) . 3
N2 C1 N2 112.1(4) . 46
N2 C1 C2 123.97(19) . .
N2 C1 C2 123.97(19) 46 .
C3 C2 C3 120.5(4) 8 .
C3 C2 C1 119.8(2) 8 .
C3 C2 C1 119.8(2) . .
C2 C3 C2 119.5(4) 11 .
C4 C4 C4 90.000(16) 21 23
C4 C4 C4 45.000(5) 21 3
C4 C4 C4 45.000(5) 23 3
C4 C4 O2 75.7(8) 21 .
C4 C4 O2 75.7(8) 23 .
C4 C4 O2 69.6(12) 3 .
C4 C4 N3 76.1(8) 21 .
C4 C4 N3 76.1(8) 23 .
C4 C4 N3 70.1(12) 3 .
O2 C4 N3 140(2) . .
C4 C4 C6 116.5(8) 21 3
C4 C4 C6 116.5(8) 23 3
C4 C4 C6 129.1(12) 3 3
O2 C4 C6 161.3(19) . 3
N3 C4 C6 58.9(15) . 3
C5 C5 C5 90.000(16) 21 23
C5 C5 C5 45.000(5) 21 3
C5 C5 C5 45.000(5) 23 3
C5 C5 N3 74.4(9) 21 .
C5 C5 N3 74.4(9) 23 .
C5 C5 N3 67.7(13) 3 .
C5 C5 C6 116.6(8) 21 3
C5 C5 C6 116.6(8) 23 3
C5 C5 C6 129.3(12) 3 3
N3 C5 C6 61.6(14) . 3
C5 C5 C6 110.0(8) 21 21
C5 C5 C6 43.0(13) 23 21
C5 C5 C6 74.0(11) 3 21
N3 C5 C6 49.4(9) . 21
C6 C5 C6 73.6(16) 3 21
C5 C5 C6 43.0(13) 21 23
C5 C5 C6 110.0(8) 23 23
C5 C5 C6 74.0(11) 3 23
N3 C5 C6 49.4(9) . 23
C6 C5 C6 73.6(16) 3 23
C6 C5 C6 98.7(18) 21 23
C5 C6 N3 56.8(15) 3 .
C5 C6 C4 101.6(16) 3 3
N3 C6 C4 44.8(11) . 3
C5 C6 C5 20.4(14) 3 23
N3 C6 C5 46.2(10) . 23
C4 C6 C5 88.8(11) 3 23
C5 C6 C5 20.4(14) 3 21
N3 C6 C5 46.2(10) . 21
C4 C6 C5 88.8(11) 3 21
C5 C6 C5 32(2) 23 21

loop_
_geom_bond_atom_site_label_1
_geom_bond_atom_site_label_2
_geom_bond_distance
_geom_bond_site_symmetry_2
Mn1 O1 2.120(6) .
Mn1 N1 2.227(3) .
Mn1 N1 2.227(3) 26
Mn1 N1 2.227(3) 4_565
Mn1 N1 2.227(3) 27_565
Mn1 Cl1 2.7355(8) .
Mn2 O2 1.95(2) 9
Mn2 O2 1.95(2) 29
Mn2 O2 1.95(2) 25
Mn2 O2 1.95(2) 5
Mn2 O2 1.95(2) .
Mn2 O2 1.95(2) 33
Mn3 O4B 1.26(7) 26_554
Mn3 O4B 1.26(7) 4_564
Mn3 O4B 1.26(7) 27_565
Mn3 O4B 1.26(7) .
Mn3 O4B 1.26(7) 28_655
Mn3 O4B 1.26(7) 3_654
Mn3 O4B 1.26(7) 25_664
Mn3 O4B 1.26(7) 2_665
Mn3 O4A 1.75(10) 5_654
Mn3 O4A 1.75(10) 33_655
Mn3 O4A 1.75(10) 25_664
Mn3 O4A 1.75(10) 9_564
Cl1 Mn1 2.7355(8) 45_565
Cl1 Mn1 2.7355(8) 25_565
Cl1 Mn1 2.7355(8) 21
O2 C4 1.216(10) 3
O2 C4 1.216(10) .
O2 C4 1.216(10) 21
O2 C4 1.216(10) 23
O3 O3 1.79(2) 26
O4A O4B 1.45(6) 27_565
O4A O4B 1.45(6) .
O4A O4B 1.45(6) 28_655
O4A O4B 1.45(6) 2_665
O4B O4A 1.45(6) 9_564
O4B O4A 1.45(6) 5_654
O4B O4B 1.45(8) 26_554
O4B O4B 1.45(8) 27_565
O4B O4B 1.45(8) 28_655
O5 O7 0.77(6) 46
O5 O7 0.77(6) 24_565
O5 O7 0.77(6) 27_565
O5 O7 0.77(6) .
O5 O5A 1.68(9) .
O5 O5A 1.68(9) 46
O5A O7 1.08(9) 24_565
O5A O7 1.08(9) 46
O7 O7 0.75(10) 27_565
O7 O5A 1.08(9) 46
O7 O7 1.34(12) 46
O7 O7 1.54(12) 24_565
N1 N1 1.321(5) 46
N1 N2 1.334(3) .
N2 C1 1.343(4) .
N3 C4 1.247(15) 3
N3 C4 1.247(15) .
N3 C4 1.247(15) 23
N3 C4 1.247(15) 21
N3 C5 1.442(16) 3
N3 C5 1.442(16) 21
N3 C5 1.442(16) .
N3 C5 1.442(16) 23
N3 C6 1.516(17) 23
N3 C6 1.516(17) 21
N3 C6 1.516(17) .
N3 C6 1.516(17) 3
C1 N2 1.343(4) 46
C1 C2 1.468(6) .
C2 C3 1.392(3) 8
C2 C3 1.392(3) .
C3 C2 1.392(3) 11
C4 C4 0.60(3) 21
C4 C4 0.60(3) 23
C4 C4 0.85(5) 3
C4 C6 1.72(4) 3
C5 C5 0.77(5) 21
C5 C5 0.77(5) 23
C5 C5 1.09(6) 3
C5 C6 1.51(6) 3
C5 C6 1.99(3) 21
C5 C6 1.99(3) 23
C6 C5 1.51(6) 3
C6 C4 1.72(4) 3
C6 C5 1.99(3) 23
C6 C5 1.99(3) 21
